data_7109825
loop_
_publ_author_name
'Hongji Li'
'Pinhua Li'
'Qiong Zhao'
'Lei Wang'

_publ_section_title
;
 Unprecedented ortho-acylation of azoxybenzenes with alpha-oxocarboxylic
 acids by Pd-catalyzed C-H activation and decarboxylation
;
_journal_name_full Chem.Commun.
_journal_page_first 9170
_journal_paper_doi 10.1039/c3cc45492d
_journal_volume 49
_journal_year 2013
_chemical_formula_sum 'C20 H13 F3 N2 O2'
_chemical_formula_weight 370.32
_chemical_name_systematic
; 
? 
;
_space_group_IT_number 2
_symmetry_cell_setting triclinic
_symmetry_space_group_name_Hall '-P 1'
_symmetry_space_group_name_H-M 'P -1'
_atom_sites_solution_hydrogens geom
_atom_sites_solution_primary direct
_atom_sites_solution_secondary difmap
_audit_creation_method SHELXL-97
_cell_angle_alpha 74.227(4)
_cell_angle_beta 80.042(4)
_cell_angle_gamma 67.803(4)
_cell_formula_units_Z 2
_cell_length_a 7.7008(16)
_cell_length_b 8.9697(17)
_cell_length_c 14.190(3)
_cell_measurement_reflns_used 1438
_cell_measurement_temperature 293(2)
_cell_measurement_theta_max 47.355
_cell_measurement_theta_min 5.243
_cell_volume 870.6(3)
_computing_cell_refinement 'Bruker SMART'
_computing_data_collection 'Bruker SMART'
_computing_data_reduction 'Bruker SHELXTL'
_computing_molecular_graphics 'Bruker SHELXTL'
_computing_publication_material 'Bruker SHELXTL'
_computing_structure_refinement 'SHELXL-97 (Sheldrick, 1997)'
_computing_structure_solution 'SHELXS-97 (Sheldrick, 1990)'
_diffrn_ambient_temperature 293(2)
_diffrn_measured_fraction_theta_full 0.994
_diffrn_measured_fraction_theta_max 0.994
_diffrn_measurement_device_type 'CCD area detector'
_diffrn_measurement_method 'phi and omega scans'
_diffrn_radiation_monochromator graphite
_diffrn_radiation_source 'fine-focus sealed tube'
_diffrn_radiation_type MoK\a
_diffrn_radiation_wavelength 0.71073
_diffrn_reflns_av_R_equivalents 0.0285
_diffrn_reflns_av_sigmaI/netI 0.0500
_diffrn_reflns_limit_h_max 9
_diffrn_reflns_limit_h_min -9
_diffrn_reflns_limit_k_max 11
_diffrn_reflns_limit_k_min -9
_diffrn_reflns_limit_l_max 17
_diffrn_reflns_limit_l_min -9
_diffrn_reflns_number 5212
_diffrn_reflns_theta_full 26.00
_diffrn_reflns_theta_max 26.00
_diffrn_reflns_theta_min 2.62
_exptl_absorpt_coefficient_mu 0.114
_exptl_absorpt_correction_T_max 1.00000
_exptl_absorpt_correction_T_min 0.33069
_exptl_absorpt_correction_type empirical
_exptl_absorpt_process_details sadabs
_exptl_crystal_colour colorless
_exptl_crystal_density_diffrn 1.413
_exptl_crystal_density_method 'not measured'
_exptl_crystal_description prismatic
_exptl_crystal_F_000 380
_exptl_crystal_size_max 0.243
_exptl_crystal_size_mid 0.211
_exptl_crystal_size_min 0.147
_refine_diff_density_max 0.228
_refine_diff_density_min -0.264
_refine_diff_density_rms 0.054
_refine_ls_extinction_method none
_refine_ls_goodness_of_fit_ref 1.012
_refine_ls_hydrogen_treatment constr
_refine_ls_matrix_type full
_refine_ls_number_parameters 244
_refine_ls_number_reflns 3401
_refine_ls_number_restraints 0
_refine_ls_restrained_S_all 1.012
_refine_ls_R_factor_all 0.0761
_refine_ls_R_factor_gt 0.0522
_refine_ls_shift/su_max 0.000
_refine_ls_shift/su_mean 0.000
_refine_ls_structure_factor_coef Fsqd
_refine_ls_weighting_details 'calc w=1/[\s^2^(Fo^2^)+(0.0894P)^2^+0.0000P] where P=(Fo^2^+2Fc^2^)/3'
_refine_ls_weighting_scheme calc
_refine_ls_wR_factor_gt 0.1385
_refine_ls_wR_factor_ref 0.1570
_reflns_number_gt 2292
_reflns_number_total 3401
_reflns_threshold_expression >2sigma(I)
_cod_data_source_file c3cc45492d.txt
_cod_data_source_block cd21396
_cod_original_sg_symbol_H-M P-1
_cod_database_code 7109825

loop_
_symmetry_equiv_pos_as_xyz
'x, y, z'
'-x, -y, -z'

loop_
_atom_site_label
_atom_site_type_symbol
_atom_site_fract_x
_atom_site_fract_y
_atom_site_fract_z
_atom_site_U_iso_or_equiv
_atom_site_adp_type
_atom_site_occupancy
_atom_site_symmetry_multiplicity
_atom_site_calc_flag
_atom_site_refinement_flags
F1 F 0.1336(3) 0.9843(2) 0.07006(12) 0.1136(6) Uani 1 1 d .
F2 F 0.4186(2) 0.8255(2) 0.09383(11) 0.1046(5) Uani 1 1 d .
F3 F 0.3124(3) 0.8773(3) -0.04455(11) 0.1489(8) Uani 1 1 d .
N1 N 0.0017(2) 0.70702(18) 0.46084(11) 0.0508(4) Uani 1 1 d .
N2 N -0.0072(2) 0.77949(18) 0.52792(11) 0.0519(4) Uani 1 1 d .
O1 O 0.13269(19) 0.58471(17) 0.43670(10) 0.0683(4) Uani 1 1 d .
O2 O 0.14835(19) 0.83245(19) 0.26242(11) 0.0726(4) Uani 1 1 d .
C1 C -0.1637(2) 0.7756(2) 0.40491(13) 0.0490(4) Uani 1 1 d .
C2 C -0.3400(3) 0.8177(2) 0.45373(15) 0.0587(5) Uani 1 1 d .
H2 H -0.3536 0.8081 0.5213 0.070 Uiso 1 1 calc R
C3 C -0.4963(3) 0.8743(3) 0.40114(17) 0.0662(6) Uani 1 1 d .
H3 H -0.6161 0.9058 0.4332 0.079 Uiso 1 1 calc R
C4 C -0.4757(3) 0.8844(3) 0.30196(17) 0.0681(6) Uani 1 1 d .
H4 H -0.5813 0.9216 0.2669 0.082 Uiso 1 1 calc R
C5 C -0.2974(3) 0.8393(2) 0.25391(15) 0.0594(5) Uani 1 1 d .
H5 H -0.2842 0.8448 0.1868 0.071 Uiso 1 1 calc R
C6 C -0.1388(2) 0.7860(2) 0.30471(13) 0.0494(4) Uani 1 1 d .
C7 C 0.0499(2) 0.7652(2) 0.24849(13) 0.0510(5) Uani 1 1 d .
C8 C 0.1065(3) 0.6625(2) 0.17396(13) 0.0554(5) Uani 1 1 d .
C9 C 0.0634(3) 0.5207(3) 0.19741(18) 0.0760(6) Uani 1 1 d .
H9 H -0.0066 0.4970 0.2562 0.091 Uiso 1 1 calc R
C10 C 0.1215(4) 0.4125(4) 0.1357(2) 0.1024(9) Uani 1 1 d .
H10 H 0.0941 0.3156 0.1538 0.123 Uiso 1 1 calc R
C11 C 0.2188(4) 0.4482(5) 0.0487(2) 0.1098(10) Uani 1 1 d .
H11 H 0.2577 0.3759 0.0069 0.132 Uiso 1 1 calc R
C12 C 0.2598(3) 0.5901(4) 0.02231(18) 0.0913(8) Uani 1 1 d .
H12 H 0.3238 0.6146 -0.0384 0.110 Uiso 1 1 calc R
C13 C 0.2078(3) 0.6986(3) 0.08430(14) 0.0659(6) Uani 1 1 d .
C14 C 0.2665(4) 0.8450(4) 0.05184(17) 0.0870(8) Uani 1 1 d .
C15 C 0.1415(3) 0.7223(2) 0.58930(12) 0.0498(4) Uani 1 1 d .
C16 C 0.1106(3) 0.8211(2) 0.65478(15) 0.0651(6) Uani 1 1 d .
H16 H 0.0022 0.9142 0.6529 0.078 Uiso 1 1 calc R
C17 C 0.2360(4) 0.7845(3) 0.72189(16) 0.0786(7) Uani 1 1 d .
H17 H 0.2125 0.8522 0.7654 0.094 Uiso 1 1 calc R
C18 C 0.3975(3) 0.6473(3) 0.72531(16) 0.0734(6) Uani 1 1 d .
H18 H 0.4836 0.6222 0.7709 0.088 Uiso 1 1 calc R
C19 C 0.4307(3) 0.5480(3) 0.66101(15) 0.0687(6) Uani 1 1 d .
H19 H 0.5399 0.4553 0.6634 0.082 Uiso 1 1 calc R
C20 C 0.3044(3) 0.5834(2) 0.59286(14) 0.0591(5) Uani 1 1 d .
H20 H 0.3281 0.5151 0.5497 0.071 Uiso 1 1 calc R

loop_
_atom_site_aniso_label
_atom_site_aniso_U_11
_atom_site_aniso_U_22
_atom_site_aniso_U_33
_atom_site_aniso_U_23
_atom_site_aniso_U_13
_atom_site_aniso_U_12
F1 0.1071(13) 0.0954(11) 0.1170(13) 0.0112(9) -0.0147(10) -0.0337(10)
F2 0.0709(10) 0.1525(14) 0.1027(11) -0.0195(10) 0.0063(8) -0.0646(10)
F3 0.176(2) 0.209(2) 0.0609(9) 0.0104(10) 0.0157(10) -0.1061(17)
N1 0.0414(8) 0.0521(8) 0.0540(8) -0.0139(7) 0.0035(7) -0.0128(7)
N2 0.0490(9) 0.0526(8) 0.0507(8) -0.0150(7) -0.0006(7) -0.0132(7)
O1 0.0491(8) 0.0715(9) 0.0729(9) -0.0336(7) -0.0034(6) 0.0028(7)
O2 0.0504(8) 0.1071(11) 0.0795(10) -0.0394(9) 0.0113(7) -0.0429(8)
C1 0.0382(9) 0.0500(10) 0.0581(10) -0.0152(8) -0.0008(8) -0.0137(8)
C2 0.0457(11) 0.0637(11) 0.0657(12) -0.0223(9) 0.0101(9) -0.0188(9)
C3 0.0368(10) 0.0757(13) 0.0865(15) -0.0267(11) 0.0097(10) -0.0204(9)
C4 0.0400(11) 0.0790(14) 0.0893(15) -0.0211(12) -0.0093(10) -0.0221(10)
C5 0.0461(11) 0.0746(13) 0.0624(11) -0.0170(10) -0.0022(9) -0.0264(9)
C6 0.0373(9) 0.0568(10) 0.0561(10) -0.0147(8) -0.0006(8) -0.0186(8)
C7 0.0374(9) 0.0638(11) 0.0519(10) -0.0122(9) -0.0023(8) -0.0190(9)
C8 0.0385(10) 0.0748(12) 0.0542(10) -0.0173(9) -0.0005(8) -0.0206(9)
C9 0.0623(14) 0.0878(16) 0.0862(15) -0.0377(13) 0.0173(11) -0.0327(12)
C10 0.0810(18) 0.113(2) 0.138(2) -0.073(2) 0.0227(18) -0.0439(16)
C11 0.0704(18) 0.160(3) 0.123(2) -0.093(2) 0.0176(16) -0.0361(19)
C12 0.0600(15) 0.153(3) 0.0670(14) -0.0474(16) 0.0110(11) -0.0349(16)
C13 0.0447(11) 0.1002(16) 0.0509(11) -0.0198(11) -0.0025(9) -0.0218(11)
C14 0.0744(17) 0.119(2) 0.0583(14) -0.0013(14) 0.0039(12) -0.0404(16)
C15 0.0479(10) 0.0483(10) 0.0490(10) -0.0062(8) -0.0005(8) -0.0169(8)
C16 0.0722(14) 0.0529(11) 0.0643(12) -0.0153(9) -0.0135(10) -0.0105(10)
C17 0.0978(19) 0.0710(14) 0.0717(14) -0.0223(12) -0.0218(13) -0.0238(13)
C18 0.0698(15) 0.0835(15) 0.0671(13) -0.0094(12) -0.0179(11) -0.0268(12)
C19 0.0473(12) 0.0811(14) 0.0685(13) -0.0143(11) -0.0054(10) -0.0136(10)
C20 0.0485(11) 0.0650(12) 0.0579(11) -0.0158(9) 0.0037(9) -0.0155(9)

loop_
_atom_type_symbol
_atom_type_description
_atom_type_scat_dispersion_real
_atom_type_scat_dispersion_imag
_atom_type_scat_source
C C 0.0033 0.0016 'International Tables Vol C Tables 4.2.6.8 and 6.1.1.4'
H H 0.0000 0.0000 'International Tables Vol C Tables 4.2.6.8 and 6.1.1.4'
N N 0.0061 0.0033 'International Tables Vol C Tables 4.2.6.8 and 6.1.1.4'
O O 0.0106 0.0060 'International Tables Vol C Tables 4.2.6.8 and 6.1.1.4'
F F 0.0171 0.0103 'International Tables Vol C Tables 4.2.6.8 and 6.1.1.4'

loop_
_geom_angle_atom_site_label_1
_geom_angle_atom_site_label_2
_geom_angle_atom_site_label_3
_geom_angle
O1 N1 N2 128.97(16)
O1 N1 C1 116.15(14)
N2 N1 C1 114.88(14)
N1 N2 C15 120.54(14)
C2 C1 C6 121.74(17)
C2 C1 N1 119.33(17)
C6 C1 N1 118.79(15)
C1 C2 C3 119.19(19)
C1 C2 H2 120.4
C3 C2 H2 120.4
C4 C3 C2 120.27(18)
C4 C3 H3 119.9
C2 C3 H3 119.9
C3 C4 C5 119.98(19)
C3 C4 H4 120.0
C5 C4 H4 120.0
C6 C5 C4 120.74(19)
C6 C5 H5 119.6
C4 C5 H5 119.6
C1 C6 C5 118.05(16)
C1 C6 C7 121.99(15)
C5 C6 C7 119.37(16)
O2 C7 C8 121.87(16)
O2 C7 C6 120.41(16)
C8 C7 C6 117.70(16)
C9 C8 C13 118.68(19)
C9 C8 C7 117.56(18)
C13 C8 C7 123.70(18)
C8 C9 C10 121.5(2)
C8 C9 H9 119.3
C10 C9 H9 119.3
C11 C10 C9 119.7(3)
C11 C10 H10 120.2
C9 C10 H10 120.2
C10 C11 C12 120.2(3)
C10 C11 H11 119.9
C12 C11 H11 119.9
C11 C12 C13 121.3(2)
C11 C12 H12 119.3
C13 C12 H12 119.3
C12 C13 C8 118.6(2)
C12 C13 C14 117.6(2)
C8 C13 C14 123.77(19)
F3 C14 F2 105.5(2)
F3 C14 F1 105.8(2)
F2 C14 F1 106.4(2)
F3 C14 C13 111.9(2)
F2 C14 C13 112.7(2)
F1 C14 C13 113.9(2)
C16 C15 C20 118.75(18)
C16 C15 N2 112.25(15)
C20 C15 N2 128.99(17)
C17 C16 C15 121.29(19)
C17 C16 H16 119.4
C15 C16 H16 119.4
C16 C17 C18 120.0(2)
C16 C17 H17 120.0
C18 C17 H17 120.0
C19 C18 C17 119.6(2)
C19 C18 H18 120.2
C17 C18 H18 120.2
C18 C19 C20 121.0(2)
C18 C19 H19 119.5
C20 C19 H19 119.5
C19 C20 C15 119.41(19)
C19 C20 H20 120.3
C15 C20 H20 120.3

loop_
_geom_bond_atom_site_label_1
_geom_bond_atom_site_label_2
_geom_bond_distance
F1 C14 1.339(3)
F2 C14 1.337(3)
F3 C14 1.332(3)
N1 O1 1.2598(18)
N1 N2 1.270(2)
N1 C1 1.457(2)
N2 C15 1.411(2)
O2 C7 1.200(2)
C1 C2 1.377(2)
C1 C6 1.384(2)
C2 C3 1.381(3)
C2 H2 0.9300
C3 C4 1.371(3)
C3 H3 0.9300
C4 C5 1.386(3)
C4 H4 0.9300
C5 C6 1.384(3)
C5 H5 0.9300
C6 C7 1.503(2)
C7 C8 1.491(3)
C8 C9 1.376(3)
C8 C13 1.398(3)
C9 C10 1.381(3)
C9 H9 0.9300
C10 C11 1.354(4)
C10 H10 0.9300
C11 C12 1.366(4)
C11 H11 0.9300
C12 C13 1.389(3)
C12 H12 0.9300
C13 C14 1.479(3)
C15 C16 1.385(2)
C15 C20 1.391(3)
C16 C17 1.362(3)
C16 H16 0.9300
C17 C18 1.377(3)
C17 H17 0.9300
C18 C19 1.372(3)
C18 H18 0.9300
C19 C20 1.381(3)
C19 H19 0.9300
C20 H20 0.9300

loop_
_geom_torsion_atom_site_label_1
_geom_torsion_atom_site_label_2
_geom_torsion_atom_site_label_3
_geom_torsion_atom_site_label_4
_geom_torsion
O1 N1 N2 C15 -1.6(3)
C1 N1 N2 C15 178.17(14)
O1 N1 C1 C2 136.25(18)
N2 N1 C1 C2 -43.5(2)
O1 N1 C1 C6 -39.4(2)
N2 N1 C1 C6 140.86(17)
C6 C1 C2 C3 -1.1(3)
N1 C1 C2 C3 -176.56(16)
C1 C2 C3 C4 1.6(3)
C2 C3 C4 C5 -0.7(3)
C3 C4 C5 C6 -0.9(3)
C2 C1 C6 C5 -0.5(3)
N1 C1 C6 C5 175.03(15)
C2 C1 C6 C7 170.62(17)
N1 C1 C6 C7 -13.9(3)
C4 C5 C6 C1 1.5(3)
C4 C5 C6 C7 -169.85(18)
C1 C6 C7 O2 -44.8(3)
C5 C6 C7 O2 126.2(2)
C1 C6 C7 C8 136.79(18)
C5 C6 C7 C8 -52.2(2)
O2 C7 C8 C9 141.5(2)
C6 C7 C8 C9 -40.1(2)
O2 C7 C8 C13 -35.4(3)
C6 C7 C8 C13 142.98(19)
C13 C8 C9 C10 1.5(3)
C7 C8 C9 C10 -175.6(2)
C8 C9 C10 C11 -1.9(4)
C9 C10 C11 C12 0.3(5)
C10 C11 C12 C13 1.7(5)
C11 C12 C13 C8 -2.0(4)
C11 C12 C13 C14 177.0(3)
C9 C8 C13 C12 0.4(3)
C7 C8 C13 C12 177.28(19)
C9 C8 C13 C14 -178.5(2)
C7 C8 C13 C14 -1.6(3)
C12 C13 C14 F3 18.8(3)
C8 C13 C14 F3 -162.4(2)
C12 C13 C14 F2 -100.0(2)
C8 C13 C14 F2 78.9(3)
C12 C13 C14 F1 138.7(2)
C8 C13 C14 F1 -42.4(3)
N1 N2 C15 C16 177.20(16)
N1 N2 C15 C20 -4.4(3)
C20 C15 C16 C17 -0.1(3)
N2 C15 C16 C17 178.52(19)
C15 C16 C17 C18 0.2(3)
C16 C17 C18 C19 -0.2(3)
C17 C18 C19 C20 0.0(3)
C18 C19 C20 C15 0.2(3)
C16 C15 C20 C19 -0.1(3)
N2 C15 C20 C19 -178.46(17)
